data_9014333
loop_
_publ_author_name
'Mills, S. J.'
'Kampf, A. R.'
'Raudsepp, M.'
'Birch, W. D.'

_publ_section_title
;
 The crystal structure of waylandite from Wheal Remfry, Cornwall, United Kingdom
;
_journal_name_full 'Mineralogy and Petrology'
_journal_page_first 249
_journal_page_last 253
_journal_paper_doi 10.1007/s00710-010-0133-7
_journal_volume 100
_journal_year 2010
_chemical_compound_source 'Wheal Remfry, Cornwall, United Kingdom'
_chemical_formula_sum 'Al3 Bi0.49 Ca0.23 H6 O14 P1.8 Si0.2 Sr0.28'
_chemical_name_mineral Waylandite
_space_group_IT_number 166
_symmetry_space_group_name_Hall '-R 3 2"'
_symmetry_space_group_name_H-M 'R -3 m :H'
_cell_angle_alpha 90
_cell_angle_beta 90
_cell_angle_gamma 120
_cell_length_a 7.0059
_cell_length_b 7.0059
_cell_length_c 16.3431
_cell_formula_units_Z 3
_cell_volume 694.693
_database_code_amcsd 0019168
_exptl_crystal_density_diffrn 3.646
_cod_original_sg_symbol_H-M 'R -3 m'
_cod_original_formula_sum '(Bi.49 Sr.28 Ca.23) Al3 (P1.8 Si.2) O14 H6'
_cod_database_code 9014333

loop_
_space_group_symop_operation_xyz
x,y,z
2/3+x,1/3+y,1/3+z
1/3+x,2/3+y,2/3+z
x,x-y,z
2/3+x,1/3+x-y,1/3+z
1/3+x,2/3+x-y,2/3+z
y,x,-z
2/3+y,1/3+x,1/3-z
1/3+y,2/3+x,2/3-z
-x+y,y,z
2/3-x+y,1/3+y,1/3+z
1/3-x+y,2/3+y,2/3+z
-x,-x+y,-z
2/3-x,1/3-x+y,1/3-z
1/3-x,2/3-x+y,2/3-z
-y,-x,z
2/3-y,1/3-x,1/3+z
1/3-y,2/3-x,2/3+z
x-y,-y,-z
2/3+x-y,1/3-y,1/3-z
1/3+x-y,2/3-y,2/3-z
y,-x+y,-z
2/3+y,1/3-x+y,1/3-z
1/3+y,2/3-x+y,2/3-z
-x+y,-x,z
2/3-x+y,1/3-x,1/3+z
1/3-x+y,2/3-x,2/3+z
-x,-y,-z
2/3-x,1/3-y,1/3-z
1/3-x,2/3-y,2/3-z
-y,x-y,z
2/3-y,1/3+x-y,1/3+z
1/3-y,2/3+x-y,2/3+z
x-y,x,-z
2/3+x-y,1/3+x,1/3-z
1/3+x-y,2/3+x,2/3-z

loop_
_atom_site_aniso_label
_atom_site_aniso_U_11
_atom_site_aniso_U_22
_atom_site_aniso_U_33
_atom_site_aniso_U_12
_atom_site_aniso_U_13
_atom_site_aniso_U_23
Bi 0.08900 0.08900 0.03090 0.04450 0.00000 0.00000
Sr 0.08900 0.08900 0.03090 0.04450 0.00000 0.00000
Ca 0.08900 0.08900 0.03090 0.04450 0.00000 0.00000
Al 0.02000 0.02000 0.02700 0.01100 -0.00010 0.00010
P 0.02000 0.02000 0.02700 0.00980 0.00000 0.00000
Si 0.02000 0.02000 0.02700 0.00980 0.00000 0.00000
O1 0.04100 0.04100 0.01700 0.00000 0.00000 0.02000
O2 0.02100 0.02100 0.02600 0.01000 0.00300 -0.00300
O3 0.01800 0.01800 0.03600 0.01100 0.00200 -0.00200

loop_
_atom_site_label
_atom_site_fract_x
_atom_site_fract_y
_atom_site_fract_z
_atom_site_occupancy
_atom_site_U_iso_or_equiv
Bi 0.00000 0.00000 0.00000 0.49000 0.06960
Sr 0.00000 0.00000 0.00000 0.28000 0.06960
Ca 0.00000 0.00000 0.00000 0.23000 0.06960
Al 0.50000 0.50000 0.50000 1.00000 0.02190
P 0.00000 0.00000 0.30890 0.90000 0.02480
Si 0.00000 0.00000 0.30890 0.10000 0.02480
O1 0.00000 0.00000 0.40250 1.00000 0.03300
O2 0.21300 -0.21300 0.94360 1.00000 0.02300
O3 0.12340 -0.12340 0.13510 1.00000 0.02300
H 0.19200 -0.19200 0.11700 1.00000 0.02000

loop_
_cod_related_entry_id
_cod_related_entry_database
_cod_related_entry_code
1 AMCSD 0019168
